data_4309947
loop_
_publ_author_name
'Feng He'
'Ming-Liang Tong'
'Xiao-Ming Chen'

_publ_section_title
;
Synthesis, Structures, and Magnetic Properties of Heteronuclear
Cu(II)-Ln(III) (Ln = La, Gd, or Tb) Complexes
;
_journal_name_full 'Inorganic Chemistry'
_journal_page_first 8285
_journal_page_last 8292
_journal_paper_doi 10.1021/ic0507159
_journal_volume 44
_journal_year 2005
_chemical_formula_sum 'C20 H36 Cl Cu2 N10 O18 Tb'
_chemical_formula_weight 1026.04
_chemical_name_systematic
; 
 ? 
;
_space_group_IT_number 14
_symmetry_cell_setting monoclinic
_symmetry_space_group_name_Hall '-P 2ybc'
_symmetry_space_group_name_H-M 'P 1 21/c 1'
_atom_sites_solution_hydrogens geom
_atom_sites_solution_primary direct
_atom_sites_solution_secondary difmap
_audit_creation_method SHELXL-97
_cell_angle_alpha 90.00
_cell_angle_beta 97.429(2)
_cell_angle_gamma 90.00
_cell_formula_units_Z 4
_cell_length_a 8.1445(6)
_cell_length_b 18.2549(13)
_cell_length_c 24.6727(18)
_cell_measurement_temperature 298(2)
_cell_volume 3637.5(5)
_computing_structure_refinement 'SHELXL-97 (Sheldrick, 1997)'
_computing_structure_solution 'SHELXS-97 (Sheldrick, 1990)'
_diffrn_ambient_temperature 298(2)
_diffrn_measured_fraction_theta_full 0.914
_diffrn_measured_fraction_theta_max 0.914
_diffrn_radiation_monochromator graphite
_diffrn_radiation_source 'fine-focus sealed tube'
_diffrn_radiation_type MoK\a
_diffrn_radiation_wavelength 0.71073
_diffrn_reflns_av_R_equivalents 0.0354
_diffrn_reflns_av_sigmaI/netI 0.0597
_diffrn_reflns_limit_h_max 10
_diffrn_reflns_limit_h_min -10
_diffrn_reflns_limit_k_max 23
_diffrn_reflns_limit_k_min -19
_diffrn_reflns_limit_l_max 31
_diffrn_reflns_limit_l_min -27
_diffrn_reflns_number 17973
_diffrn_reflns_theta_full 28.24
_diffrn_reflns_theta_max 28.24
_diffrn_reflns_theta_min 1.39
_exptl_absorpt_coefficient_mu 3.241
_exptl_absorpt_correction_T_max 0.8496
_exptl_absorpt_correction_T_min 0.2957
_exptl_absorpt_correction_type SADABS
_exptl_crystal_colour blue
_exptl_crystal_density_diffrn 1.874
_exptl_crystal_density_method 'not measured'
_exptl_crystal_F_000 2040
_exptl_crystal_size_max 0.497
_exptl_crystal_size_mid 0.097
_exptl_crystal_size_min 0.052
_refine_diff_density_max 1.278
_refine_diff_density_min -0.522
_refine_diff_density_rms 0.137
_refine_ls_extinction_method SHELXL
_refine_ls_goodness_of_fit_ref 1.031
_refine_ls_hydrogen_treatment mixed
_refine_ls_matrix_type full
_refine_ls_number_parameters 494
_refine_ls_number_reflns 8222
_refine_ls_number_restraints 0
_refine_ls_restrained_S_all 1.031
_refine_ls_R_factor_all 0.0708
_refine_ls_R_factor_gt 0.0481
_refine_ls_shift/su_max 0.238
_refine_ls_shift/su_mean 0.006
_refine_ls_structure_factor_coef Fsqd
_refine_ls_weighting_details 'calc w=1/[\s^2^(Fo^2^)+(0.0615P)^2^+0.0000P] where P=(Fo^2^+2Fc^2^)/3'
_refine_ls_weighting_scheme calc
_refine_ls_wR_factor_gt 0.1096
_refine_ls_wR_factor_ref 0.1241
_reflns_number_gt 6084
_reflns_number_total 8222
_reflns_threshold_expression >2sigma(I)
_cod_data_source_file ic0507159si20050507_083030_3.cif
_cod_data_source_block compound_2.Tb
_cod_database_code 4309947

loop_
_symmetry_equiv_pos_as_xyz
'x, y, z'
'-x, y+1/2, -z+1/2'
'-x, -y, -z'
'x, -y-1/2, z-1/2'

loop_
_atom_site_label
_atom_site_type_symbol
_atom_site_fract_x
_atom_site_fract_y
_atom_site_fract_z
_atom_site_U_iso_or_equiv
_atom_site_adp_type
_atom_site_occupancy
_atom_site_symmetry_multiplicity
_atom_site_calc_flag
_atom_site_refinement_flags
_atom_site_disorder_assembly
_atom_site_disorder_group
Tb1 Tb 0.20257(3) 0.344549(12) 0.195653(10) 0.03111(10) Uani 1 1 d . . .
Cu1 Cu 0.21201(10) 0.16519(3) 0.22608(3) 0.04331(19) Uani 1 1 d . . .
Cu2 Cu 0.25405(9) 0.51949(4) 0.23660(3) 0.04213(19) Uani 1 1 d . . .
Cl1 Cl 0.7245(4) 0.65653(10) 0.53163(8) 0.0796(7) Uani 1 1 d . . .
O1 O 0.1119(5) 0.22936(19) 0.17047(15) 0.0469(10) Uani 1 1 d . . .
O2 O 0.3139(5) 0.25390(19) 0.25688(14) 0.0432(10) Uani 1 1 d . . .
O3 O 0.1384(5) 0.46494(19) 0.17798(14) 0.0469(10) Uani 1 1 d . . .
O4 O 0.3410(5) 0.42491(19) 0.26101(14) 0.0424(9) Uani 1 1 d . . .
O5 O 0.1492(5) 0.34776(19) 0.09748(15) 0.0472(10) Uani 1 1 d . . .
H5D H 0.1488 0.3887 0.0803 0.057 Uiso 1 1 d . . .
H5E H 0.1345 0.3083 0.0790 0.057 Uiso 1 1 d . . .
O6 O 0.4623(5) 0.3425(2) 0.16498(19) 0.0575(12) Uani 1 1 d . . .
H6C H 0.5238 0.3806 0.1672 0.069 Uiso 1 1 d . . .
H6D H 0.4963 0.3040 0.1498 0.069 Uiso 1 1 d . . .
O7 O -0.1191(6) 0.3508(2) 0.17992(18) 0.0578(12) Uani 1 1 d . . .
O8 O 0.0001(5) 0.3498(2) 0.26248(16) 0.0474(10) Uani 1 1 d . . .
O9 O -0.2652(6) 0.3553(3) 0.2459(2) 0.0753(15) Uani 1 1 d . . .
O10 O 0.4477(6) 0.7683(3) 0.4189(2) 0.0774(15) Uani 1 1 d . . .
H10D H 0.3717 0.7732 0.4398 0.093 Uiso 1 1 d . . .
H10E H 0.5243 0.8011 0.4210 0.093 Uiso 1 1 d . . .
O11 O 0.3249(7) 0.4367(3) 0.0424(2) 0.0983(19) Uani 1 1 d . . .
H11C H 0.3948 0.4647 0.0297 0.118 Uiso 1 1 d . . .
H11D H 0.3222 0.3910 0.0316 0.118 Uiso 1 1 d . . .
O12 O 0.1786(7) 0.8406(3) 0.4556(2) 0.0872(19) Uani 1 1 d . . .
O13 O 0.1176(8) 0.9411(4) 0.4920(3) 0.107(2) Uani 1 1 d . . .
O14 O 0.3457(10) 0.9290(5) 0.4675(4) 0.173(4) Uani 1 1 d . . .
O15 O 0.7906(14) 0.6687(4) 0.5824(3) 0.164(4) Uani 1 1 d . . .
O16 O 0.6329(15) 0.5960(5) 0.5230(4) 0.200(5) Uani 1 1 d . . .
O17 O 0.7238(17) 0.7091(5) 0.4951(3) 0.202(5) Uani 1 1 d . . .
O18 O 0.8442(19) 0.6179(10) 0.5063(7) 0.174(7) Uani 0.60 1 d P . .
O19 O 0.577(3) 0.7001(12) 0.5417(12) 0.203(12) Uani 0.40 1 d P . .
N1 N 0.0806(7) 0.0901(3) 0.1843(2) 0.0517(13) Uani 1 1 d . . .
N2 N 0.3392(7) 0.1167(3) 0.2871(2) 0.0496(13) Uani 1 1 d . . .
N3 N 0.1356(7) 0.6033(2) 0.20154(19) 0.0487(12) Uani 1 1 d . . .
N4 N 0.3916(7) 0.5573(3) 0.30013(19) 0.0485(12) Uani 1 1 d . . .
N5 N -0.0853(7) 0.0648(3) 0.1100(2) 0.0596(15) Uani 1 1 d . . .
N6 N 0.5119(7) 0.1309(3) 0.3619(2) 0.0607(15) Uani 1 1 d . . .
N7 N -0.0305(7) 0.6412(3) 0.1297(2) 0.0522(14) Uani 1 1 d . . .
N8 N 0.5630(7) 0.5293(3) 0.37335(19) 0.0524(13) Uani 1 1 d . . .
N9 N 0.2150(9) 0.9026(5) 0.4710(3) 0.077(2) Uani 1 1 d . . .
N10 N -0.1303(6) 0.3520(2) 0.2296(2) 0.0437(12) Uani 1 1 d . . .
C1 C 0.0079(8) 0.1969(3) 0.1276(2) 0.0489(16) Uani 1 1 d . . .
H1A H 0.0519 0.2043 0.0933 0.059 Uiso 1 1 calc R . .
H1B H -0.1016 0.2186 0.1246 0.059 Uiso 1 1 calc R . .
C2 C -0.0012(8) 0.1177(3) 0.1396(2) 0.0480(15) Uani 1 1 d . . .
C3 C -0.0551(9) -0.0007(4) 0.1382(3) 0.069(2) Uani 1 1 d . . .
H3 H -0.0969 -0.0466 0.1275 0.082 Uiso 1 1 calc R . .
C4 C 0.0466(9) 0.0156(3) 0.1838(3) 0.0625(19) Uani 1 1 d . . .
H4 H 0.0876 -0.0176 0.2108 0.075 Uiso 1 1 calc R . .
C5 C -0.1881(10) 0.0756(5) 0.0573(3) 0.086(3) Uani 1 1 d . . .
H5A H -0.2702 0.1123 0.0611 0.129 Uiso 1 1 calc R . .
H5B H -0.2418 0.0304 0.0458 0.129 Uiso 1 1 calc R . .
H5C H -0.1197 0.0912 0.0306 0.129 Uiso 1 1 calc R . .
C6 C 0.4159(8) 0.2451(3) 0.3066(2) 0.0490(15) Uani 1 1 d . . .
H6A H 0.3705 0.2714 0.3354 0.059 Uiso 1 1 calc R . .
H6B H 0.5257 0.2641 0.3038 0.059 Uiso 1 1 calc R . .
C7 C 0.4247(8) 0.1653(3) 0.3191(2) 0.0481(15) Uani 1 1 d . . .
C8 C 0.4818(10) 0.0576(4) 0.3554(3) 0.075(2) Uani 1 1 d . . .
H8 H 0.5265 0.0207 0.3787 0.090 Uiso 1 1 calc R . .
C9 C 0.3774(10) 0.0481(4) 0.3098(3) 0.0632(19) Uani 1 1 d . . .
H9 H 0.3372 0.0035 0.2956 0.076 Uiso 1 1 calc R . .
C10 C 0.6155(11) 0.1696(5) 0.4063(3) 0.094(3) Uani 1 1 d . . .
H10A H 0.6056 0.2215 0.4004 0.141 Uiso 1 1 calc R . .
H10B H 0.7290 0.1552 0.4066 0.141 Uiso 1 1 calc R . .
H10C H 0.5794 0.1573 0.4407 0.141 Uiso 1 1 calc R . .
C11 C 0.0398(8) 0.5044(3) 0.1377(2) 0.0471(15) Uani 1 1 d . . .
H11A H -0.0731 0.4864 0.1338 0.056 Uiso 1 1 calc R . .
H11B H 0.0817 0.4993 0.1028 0.056 Uiso 1 1 calc R . .
C12 C 0.0457(8) 0.5831(3) 0.1554(2) 0.0477(15) Uani 1 1 d . . .
C13 C 0.0100(10) 0.7017(3) 0.1624(3) 0.0612(19) Uani 1 1 d . . .
C14 C 0.1137(10) 0.6778(3) 0.2058(3) 0.0602(19) Uani 1 1 d . . .
H14 H 0.1629 0.7071 0.2343 0.072 Uiso 1 1 calc R . .
C15 C -0.1363(10) 0.6401(4) 0.0774(3) 0.070(2) Uani 1 1 d . . .
H15A H -0.0727 0.6250 0.0492 0.105 Uiso 1 1 calc R . .
H15B H -0.1802 0.6883 0.0693 0.105 Uiso 1 1 calc R . .
H15C H -0.2258 0.6063 0.0792 0.105 Uiso 1 1 calc R . .
C16 C 0.4386(8) 0.4257(3) 0.3121(2) 0.0455(15) Uani 1 1 d . . .
H16A H 0.5438 0.4018 0.3097 0.055 Uiso 1 1 calc R . .
H16B H 0.3827 0.3996 0.3387 0.055 Uiso 1 1 calc R . .
C17 C 0.4662(8) 0.5031(3) 0.3291(2) 0.0469(15) Uani 1 1 d . . .
C18 C 0.5462(10) 0.6043(4) 0.3723(3) 0.069(2) Uani 1 1 d . . .
C19 C 0.4436(10) 0.6209(4) 0.3277(3) 0.0603(19) Uani 1 1 d . . .
C20 C 0.6603(9) 0.4859(4) 0.4147(3) 0.075(2) Uani 1 1 d . . .
H20A H 0.5925 0.4712 0.4418 0.113 Uiso 1 1 calc R . .
H20B H 0.7520 0.5144 0.4315 0.113 Uiso 1 1 calc R . .
H20C H 0.7010 0.4431 0.3981 0.113 Uiso 1 1 calc R . .
H13 H -0.054(7) 0.758(3) 0.149(2) 0.064(18) Uiso 1 1 d . . .
H18 H 0.609(9) 0.633(4) 0.399(3) 0.09(2) Uiso 1 1 d . . .
H19 H 0.397(7) 0.665(3) 0.311(2) 0.040(16) Uiso 1 1 d . . .

loop_
_atom_site_aniso_label
_atom_site_aniso_U_11
_atom_site_aniso_U_22
_atom_site_aniso_U_33
_atom_site_aniso_U_23
_atom_site_aniso_U_13
_atom_site_aniso_U_12
Tb1 0.03530(16) 0.02293(14) 0.03373(15) -0.00054(10) -0.00073(10) 0.00051(11)
Cu1 0.0579(5) 0.0260(4) 0.0447(4) 0.0027(3) 0.0015(3) 0.0020(3)
Cu2 0.0553(5) 0.0275(4) 0.0421(4) -0.0048(3) 0.0004(3) -0.0027(3)
Cl1 0.139(2) 0.0446(10) 0.0523(10) 0.0006(8) -0.0001(11) -0.0067(12)
O1 0.068(3) 0.026(2) 0.042(2) -0.0007(16) -0.0079(19) -0.0066(19)
O2 0.054(3) 0.028(2) 0.043(2) 0.0039(16) -0.0103(18) 0.0042(18)
O3 0.068(3) 0.0253(19) 0.042(2) -0.0008(16) -0.0114(19) 0.0042(19)
O4 0.052(2) 0.032(2) 0.040(2) -0.0059(16) -0.0057(18) -0.0027(18)
O5 0.066(3) 0.038(2) 0.036(2) -0.0022(16) -0.0019(19) -0.0007(19)
O6 0.040(2) 0.071(3) 0.062(3) -0.012(2) 0.008(2) -0.002(2)
O7 0.053(3) 0.067(3) 0.052(3) -0.008(2) 0.003(2) 0.001(2)
O8 0.044(2) 0.054(3) 0.043(2) 0.0004(17) 0.0003(19) 0.005(2)
O9 0.042(3) 0.112(5) 0.073(3) -0.005(3) 0.016(3) 0.003(3)
O10 0.084(4) 0.074(4) 0.078(3) 0.010(3) 0.021(3) 0.002(3)
O11 0.090(4) 0.106(5) 0.098(4) 0.044(4) 0.006(3) -0.027(4)
O12 0.081(4) 0.072(4) 0.101(4) -0.032(3) -0.018(3) 0.008(3)
O13 0.111(5) 0.098(5) 0.112(5) -0.014(4) 0.015(4) 0.019(4)
O14 0.100(6) 0.158(8) 0.275(11) -0.036(8) 0.077(7) -0.047(6)
O15 0.300(13) 0.096(5) 0.075(4) -0.004(4) -0.047(6) -0.028(6)
O16 0.280(13) 0.119(7) 0.204(10) -0.052(6) 0.039(9) -0.102(8)
O17 0.307(14) 0.151(8) 0.124(7) 0.067(6) -0.068(8) -0.073(9)
O18 0.149(13) 0.205(17) 0.183(15) -0.062(13) 0.075(12) 0.006(13)
O19 0.22(3) 0.107(17) 0.29(3) -0.048(19) 0.06(2) 0.091(18)
N1 0.068(4) 0.029(3) 0.059(3) 0.001(2) 0.011(3) -0.003(2)
N2 0.064(3) 0.035(3) 0.051(3) 0.011(2) 0.016(3) 0.016(3)
N3 0.067(3) 0.026(2) 0.052(3) -0.005(2) 0.005(3) 0.006(2)
N4 0.063(3) 0.038(3) 0.045(3) -0.010(2) 0.008(2) -0.012(3)
N5 0.071(4) 0.043(3) 0.066(4) -0.018(3) 0.015(3) -0.020(3)
N6 0.062(4) 0.070(4) 0.050(3) 0.022(3) 0.005(3) 0.025(3)
N7 0.070(4) 0.033(3) 0.054(3) 0.011(2) 0.010(3) 0.014(3)
N8 0.056(3) 0.058(3) 0.042(3) -0.015(2) 0.000(2) -0.012(3)
N9 0.058(4) 0.113(7) 0.059(4) 0.003(4) 0.009(3) 0.019(5)
N10 0.040(3) 0.037(3) 0.054(3) -0.006(2) 0.005(2) -0.002(2)
C1 0.063(4) 0.035(3) 0.044(3) -0.005(2) -0.010(3) -0.008(3)
C2 0.058(4) 0.039(3) 0.047(3) -0.009(3) 0.011(3) -0.008(3)
C3 0.079(5) 0.038(4) 0.094(6) -0.020(4) 0.026(4) -0.023(4)
C4 0.077(5) 0.033(4) 0.083(5) 0.002(3) 0.030(4) -0.003(3)
C5 0.097(6) 0.081(6) 0.073(5) -0.024(4) -0.012(5) -0.019(5)
C6 0.049(4) 0.048(4) 0.047(3) 0.003(3) -0.006(3) 0.006(3)
C7 0.055(4) 0.051(4) 0.039(3) 0.010(3) 0.008(3) 0.015(3)
C8 0.090(6) 0.058(5) 0.078(5) 0.032(4) 0.014(5) 0.024(4)
C9 0.079(5) 0.049(4) 0.065(4) 0.023(3) 0.019(4) 0.018(4)
C10 0.075(6) 0.141(9) 0.060(5) 0.030(5) -0.018(4) 0.016(6)
C11 0.065(4) 0.032(3) 0.043(3) 0.003(2) 0.002(3) 0.007(3)
C12 0.059(4) 0.033(3) 0.052(3) 0.004(3) 0.007(3) 0.007(3)
C13 0.086(5) 0.029(3) 0.070(4) 0.005(3) 0.016(4) 0.019(3)
C14 0.090(6) 0.024(3) 0.069(4) -0.008(3) 0.018(4) 0.001(3)
C15 0.082(6) 0.063(5) 0.065(5) 0.019(4) 0.007(4) 0.025(4)
C16 0.058(4) 0.040(3) 0.035(3) -0.002(2) -0.008(3) -0.006(3)
C17 0.058(4) 0.049(4) 0.034(3) -0.009(3) 0.007(3) -0.015(3)
C18 0.085(6) 0.061(5) 0.059(4) -0.030(4) 0.004(4) -0.023(4)
C19 0.073(5) 0.049(4) 0.059(4) -0.017(3) 0.009(4) -0.010(4)
C20 0.080(5) 0.088(6) 0.052(4) -0.015(4) -0.014(4) -0.012(4)

loop_
_atom_type_symbol
_atom_type_description
_atom_type_scat_dispersion_real
_atom_type_scat_dispersion_imag
_atom_type_scat_source
C C 0.0033 0.0016 'International Tables Vol C Tables 4.2.6.8 and 6.1.1.4'
H H 0.0000 0.0000 'International Tables Vol C Tables 4.2.6.8 and 6.1.1.4'
N N 0.0061 0.0033 'International Tables Vol C Tables 4.2.6.8 and 6.1.1.4'
O O 0.0106 0.0060 'International Tables Vol C Tables 4.2.6.8 and 6.1.1.4'
Cl Cl 0.1484 0.1585 'International Tables Vol C Tables 4.2.6.8 and 6.1.1.4'
Cu Cu 0.3201 1.2651 'International Tables Vol C Tables 4.2.6.8 and 6.1.1.4'
Tb Tb -0.1723 4.1537 'International Tables Vol C Tables 4.2.6.8 and 6.1.1.4'

loop_
_geom_angle_atom_site_label_1
_geom_angle_atom_site_label_2
_geom_angle_atom_site_label_3
_geom_angle
_geom_angle_site_symmetry_1
_geom_angle_site_symmetry_3
_geom_angle_publ_flag
O3 Tb1 O1 140.66(14) . . ?
O3 Tb1 O6 98.47(15) . . ?
O1 Tb1 O6 99.86(15) . . ?
O3 Tb1 O2 149.46(12) . . ?
O1 Tb1 O2 67.06(12) . . ?
O6 Tb1 O2 84.64(15) . . ?
O3 Tb1 O4 67.03(12) . . ?
O1 Tb1 O4 150.12(12) . . ?
O6 Tb1 O4 81.85(14) . . ?
O2 Tb1 O4 83.54(13) . . ?
O3 Tb1 O5 77.15(12) . . ?
O1 Tb1 O5 74.87(12) . . ?
O6 Tb1 O5 74.20(15) . . ?
O2 Tb1 O5 132.14(12) . . ?
O4 Tb1 O5 133.00(13) . . ?
O3 Tb1 O8 86.24(14) . . ?
O1 Tb1 O8 89.85(14) . . ?
O6 Tb1 O8 157.42(15) . . ?
O2 Tb1 O8 80.44(13) . . ?
O4 Tb1 O8 79.71(13) . . ?
O5 Tb1 O8 128.27(14) . . ?
O3 Tb1 O7 74.27(14) . . ?
O1 Tb1 O7 73.51(14) . . ?
O6 Tb1 O7 152.72(15) . . ?
O2 Tb1 O7 115.18(14) . . ?
O4 Tb1 O7 117.30(13) . . ?
O5 Tb1 O7 78.54(15) . . ?
O8 Tb1 O7 49.76(13) . . ?
O3 Tb1 N10 79.27(14) . . ?
O1 Tb1 N10 80.96(14) . . ?
O6 Tb1 N10 177.11(15) . . ?
O2 Tb1 N10 98.22(14) . . ?
O4 Tb1 N10 98.83(13) . . ?
O5 Tb1 N10 103.43(15) . . ?
O8 Tb1 N10 24.85(13) . . ?
O7 Tb1 N10 24.91(13) . . ?
O3 Tb1 Cu1 167.79(11) . . ?
O1 Tb1 Cu1 33.05(9) . . ?
O6 Tb1 Cu1 93.52(11) . . ?
O2 Tb1 Cu1 34.03(9) . . ?
O4 Tb1 Cu1 117.32(9) . . ?
O5 Tb1 Cu1 104.17(8) . . ?
O8 Tb1 Cu1 83.53(9) . . ?
O7 Tb1 Cu1 93.98(10) . . ?
N10 Tb1 Cu1 88.67(9) . . ?
O3 Tb1 Cu2 32.93(9) . . ?
O1 Tb1 Cu2 168.17(11) . . ?
O6 Tb1 Cu2 91.68(10) . . ?
O2 Tb1 Cu2 117.05(9) . . ?
O4 Tb1 Cu2 34.15(9) . . ?
O5 Tb1 Cu2 106.19(8) . . ?
O8 Tb1 Cu2 80.27(9) . . ?
O7 Tb1 Cu2 95.02(9) . . ?
N10 Tb1 Cu2 87.38(9) . . ?
Cu1 Tb1 Cu2 149.470(18) . . ?
O1 Cu1 N2 168.8(2) . . ?
O1 Cu1 O2 83.67(15) . . ?
N2 Cu1 O2 85.26(19) . . ?
O1 Cu1 N1 84.12(19) . . ?
N2 Cu1 N1 107.0(2) . . ?
O2 Cu1 N1 167.61(18) . . ?
O1 Cu1 Tb1 40.90(11) . . ?
N2 Cu1 Tb1 128.04(16) . . ?
O2 Cu1 Tb1 42.79(10) . . ?
N1 Cu1 Tb1 124.93(15) . . ?
O3 Cu2 O4 83.97(15) . . ?
O3 Cu2 N4 169.08(19) . . ?
O4 Cu2 N4 85.16(19) . . ?
O3 Cu2 N3 84.58(18) . . ?
O4 Cu2 N3 168.34(18) . . ?
N4 Cu2 N3 106.3(2) . . ?
O3 Cu2 Tb1 40.84(11) . . ?
O4 Cu2 Tb1 43.20(10) . . ?
N4 Cu2 Tb1 128.34(15) . . ?
N3 Cu2 Tb1 125.24(14) . . ?
O17 Cl1 O15 119.6(5) . . ?
O17 Cl1 O16 122.8(6) . . ?
O15 Cl1 O16 116.2(6) . . ?
O17 Cl1 O18 90.2(9) . . ?
O15 Cl1 O18 106.5(9) . . ?
O16 Cl1 O18 85.4(8) . . ?
O17 Cl1 O19 78.0(11) . . ?
O15 Cl1 O19 89.4(12) . . ?
O16 Cl1 O19 91.2(12) . . ?
O18 Cl1 O19 163.5(14) . . ?
C1 O1 Cu1 116.4(3) . . ?
C1 O1 Tb1 137.5(3) . . ?
Cu1 O1 Tb1 106.05(16) . . ?
C6 O2 Cu1 115.2(3) . . ?
C6 O2 Tb1 141.5(3) . . ?
Cu1 O2 Tb1 103.18(15) . . ?
C11 O3 Cu2 117.0(3) . . ?
C11 O3 Tb1 136.7(3) . . ?
Cu2 O3 Tb1 106.23(16) . . ?
C16 O4 Cu2 114.5(3) . . ?
C16 O4 Tb1 142.0(3) . . ?
Cu2 O4 Tb1 102.65(15) . . ?
N10 O7 Tb1 93.1(3) . . ?
N10 O8 Tb1 98.7(3) . . ?
Cl1 O17 O19 55.3(8) . . ?
Cl1 O19 O17 46.6(8) . . ?
C2 N1 C4 106.8(6) . . ?
C2 N1 Cu1 111.0(4) . . ?
C4 N1 Cu1 142.1(5) . . ?
C7 N2 C9 106.9(5) . . ?
C7 N2 Cu1 110.3(4) . . ?
C9 N2 Cu1 142.9(5) . . ?
C12 N3 C14 106.1(5) . . ?
C12 N3 Cu2 110.5(4) . . ?
C14 N3 Cu2 143.3(4) . . ?
C17 N4 C19 105.8(5) . . ?
C17 N4 Cu2 110.5(4) . . ?
C19 N4 Cu2 143.8(5) . . ?
C2 N5 C3 107.5(6) . . ?
C2 N5 C5 125.3(6) . . ?
C3 N5 C5 127.2(6) . . ?
C7 N6 C8 107.2(6) . . ?
C7 N6 C10 123.4(6) . . ?
C8 N6 C10 129.4(6) . . ?
C12 N7 C13 107.1(5) . . ?
C12 N7 C15 126.2(5) . . ?
C13 N7 C15 126.7(5) . . ?
C17 N8 C18 106.9(6) . . ?
C17 N8 C20 125.9(6) . . ?
C18 N8 C20 127.1(6) . . ?
O14 N9 O13 115.9(10) . . ?
O14 N9 O12 122.7(8) . . ?
O13 N9 O12 121.4(8) . . ?
O9 N10 O7 120.8(5) . . ?
O9 N10 O8 120.9(5) . . ?
O7 N10 O8 118.4(5) . . ?
O9 N10 Tb1 177.3(4) . . ?
O7 N10 Tb1 61.9(3) . . ?
O8 N10 Tb1 56.4(3) . . ?
O1 C1 C2 107.6(4) . . ?
N1 C2 N5 110.4(6) . . ?
N1 C2 C1 120.7(5) . . ?
N5 C2 C1 128.9(6) . . ?
C4 C3 N5 106.2(6) . . ?
C3 C4 N1 109.0(6) . . ?
O2 C6 C7 107.5(5) . . ?
N2 C7 N6 109.7(6) . . ?
N2 C7 C6 121.7(5) . . ?
N6 C7 C6 128.6(6) . . ?
C9 C8 N6 108.2(6) . . ?
C8 C9 N2 108.0(7) . . ?
O3 C11 C12 107.1(5) . . ?
N3 C12 N7 110.9(5) . . ?
N3 C12 C11 120.6(5) . . ?
N7 C12 C11 128.5(5) . . ?
C14 C13 N7 106.5(5) . . ?
C13 C14 N3 109.4(6) . . ?
O4 C16 C17 108.1(5) . . ?
N4 C17 N8 110.6(5) . . ?
N4 C17 C16 121.2(5) . . ?
N8 C17 C16 128.2(6) . . ?
C19 C18 N8 107.1(6) . . ?
C18 C19 N4 109.5(7) . . ?

loop_
_geom_bond_atom_site_label_1
_geom_bond_atom_site_label_2
_geom_bond_distance
_geom_bond_site_symmetry_2
_geom_bond_publ_flag
Tb1 O3 2.288(3) . ?
Tb1 O1 2.288(4) . ?
Tb1 O6 2.338(4) . ?
Tb1 O2 2.343(3) . ?
Tb1 O4 2.357(3) . ?
Tb1 O5 2.406(4) . ?
Tb1 O8 2.480(4) . ?
Tb1 O7 2.601(5) . ?
Tb1 N10 2.943(5) . ?
Tb1 Cu1 3.3578(7) . ?
Tb1 Cu2 3.3593(7) . ?
Cu1 O1 1.905(4) . ?
Cu1 N2 1.929(5) . ?
Cu1 O2 1.930(4) . ?
Cu1 N1 1.949(5) . ?
Cu2 O3 1.902(4) . ?
Cu2 O4 1.933(4) . ?
Cu2 N4 1.932(5) . ?
Cu2 N3 1.950(5) . ?
Cl1 O17 1.316(7) . ?
Cl1 O15 1.317(7) . ?
Cl1 O16 1.334(8) . ?
Cl1 O18 1.413(13) . ?
Cl1 O19 1.49(2) . ?
O1 C1 1.399(6) . ?
O2 C6 1.399(6) . ?
O3 C11 1.395(6) . ?
O4 C16 1.401(6) . ?
O7 N10 1.241(6) . ?
O8 N10 1.251(6) . ?
O9 N10 1.219(7) . ?
O12 N9 1.219(9) . ?
O13 N9 1.224(8) . ?
O14 N9 1.181(9) . ?
O17 O19 1.77(3) . ?
N1 C2 1.313(7) . ?
N1 C4 1.387(7) . ?
N2 C7 1.323(8) . ?
N2 C9 1.390(7) . ?
N3 C12 1.324(7) . ?
N3 C14 1.378(7) . ?
N4 C17 1.321(7) . ?
N4 C19 1.385(7) . ?
N5 C2 1.344(7) . ?
N5 C3 1.388(9) . ?
N5 C5 1.466(8) . ?
N6 C7 1.350(7) . ?
N6 C8 1.365(9) . ?
N6 C10 1.474(10) . ?
N7 C12 1.345(7) . ?
N7 C13 1.383(8) . ?
N7 C15 1.456(9) . ?
N8 C17 1.349(7) . ?
N8 C18 1.375(9) . ?
N8 C20 1.445(8) . ?
C1 C2 1.480(8) . ?
C3 C4 1.343(10) . ?
C6 C7 1.489(8) . ?
C8 C9 1.330(9) . ?
C11 C12 1.501(8) . ?
C13 C14 1.348(9) . ?
C16 C17 1.484(8) . ?
C18 C19 1.328(10) . ?
